data_8103070
loop_
_publ_author_name
'Kwang Ha'

_publ_section_title
;
 Crystal structure of (bis(2-pyridyl)imido)chloroplatinum(II),
 PtCl(C12H8N3O2)
;
_journal_issue 1
_journal_name_full 'Zeitschrift f\"ur Kristallographie - New Crystal Structures'
_journal_page_first 55
_journal_volume 226
_journal_year 2011
_chemical_formula_moiety 'C12 H8 Cl N3 O2 Pt'
_chemical_formula_sum 'C12 H8 Cl N3 O2 Pt'
_chemical_formula_weight 456.75
_chemical_name_systematic
; 
(Bis(2-pyridyl)imido)chloroplatinum(II)
;
_space_group_IT_number 61
_symmetry_cell_setting orthorhombic
_symmetry_space_group_name_Hall '-P 2ac 2ab'
_symmetry_space_group_name_H-M 'P b c a'
_atom_sites_solution_hydrogens geom
_atom_sites_solution_primary direct
_atom_sites_solution_secondary difmap
_audit_creation_method SHELXL-97
_cell_angle_alpha 90.00
_cell_angle_beta 90.00
_cell_angle_gamma 90.00
_cell_formula_units_Z 8
_cell_length_a 14.1952(7)
_cell_length_b 7.4719(4)
_cell_length_c 22.6302(12)
_cell_measurement_reflns_used 4417
_cell_measurement_temperature 200(2)
_cell_measurement_theta_max 28.22
_cell_measurement_theta_min 2.87
_cell_volume 2400.3(2)
_computing_cell_refinement 'SAINT (Bruker, 2000)'
_computing_data_collection 'SMART (Bruker, 2000)'
_computing_data_reduction 'SAINT (Bruker, 2000)'
_computing_molecular_graphics 'ORTEP-III (Farrugia, 1997)'
_computing_publication_material SHELXL97
_computing_structure_refinement 'SHELXL-97 (Sheldrick, 1997)'
_computing_structure_solution 'SHELXS-97 (Sheldrick, 1997)'
_diffrn_ambient_temperature 200(2)
_diffrn_measured_fraction_theta_full 0.996
_diffrn_measured_fraction_theta_max 0.996
_diffrn_measurement_device_type 'Bruker SMART 1000 CCD'
_diffrn_measurement_method '\f and \w scans'
_diffrn_radiation_monochromator graphite
_diffrn_radiation_source 'fine-focus sealed tube'
_diffrn_radiation_type MoK\a
_diffrn_radiation_wavelength 0.71073
_diffrn_reflns_av_R_equivalents 0.0760
_diffrn_reflns_av_sigmaI/netI 0.0613
_diffrn_reflns_limit_h_max 17
_diffrn_reflns_limit_h_min -18
_diffrn_reflns_limit_k_max 9
_diffrn_reflns_limit_k_min -9
_diffrn_reflns_limit_l_max 29
_diffrn_reflns_limit_l_min -30
_diffrn_reflns_number 16386
_diffrn_reflns_theta_full 28.26
_diffrn_reflns_theta_max 28.26
_diffrn_reflns_theta_min 1.80
_diffrn_standards_decay_% 0
_diffrn_standards_interval_count 0
_diffrn_standards_interval_time 0
_diffrn_standards_number 0
_exptl_absorpt_coefficient_mu 11.914
_exptl_absorpt_correction_T_max 1.000
_exptl_absorpt_correction_T_min 0.556
_exptl_absorpt_correction_type multi-scan
_exptl_absorpt_process_details SADABS
_exptl_crystal_colour yellow
_exptl_crystal_density_diffrn 2.528
_exptl_crystal_density_method 'not measured'
_exptl_crystal_description rod
_exptl_crystal_F_000 1696
_exptl_crystal_size_max 0.30
_exptl_crystal_size_mid 0.13
_exptl_crystal_size_min 0.09
_refine_diff_density_max 2.520
_refine_diff_density_min -2.478
_refine_diff_density_rms 0.314
_refine_ls_extinction_method none
_refine_ls_goodness_of_fit_ref 1.028
_refine_ls_hydrogen_treatment constr
_refine_ls_matrix_type full
_refine_ls_number_parameters 172
_refine_ls_number_reflns 2954
_refine_ls_number_restraints 0
_refine_ls_restrained_S_all 1.028
_refine_ls_R_factor_all 0.0777
_refine_ls_R_factor_gt 0.0336
_refine_ls_shift/su_max 0.001
_refine_ls_shift/su_mean 0.000
_refine_ls_structure_factor_coef Fsqd
_refine_ls_weighting_details 'calc w=1/[\s^2^(Fo^2^)+(0.0272P)^2^+0.0000P] where P=(Fo^2^+2Fc^2^)/3'
_refine_ls_weighting_scheme calc
_refine_ls_wR_factor_gt 0.0596
_refine_ls_wR_factor_ref 0.0789
_reflns_number_gt 1842
_reflns_number_total 2954
_reflns_threshold_expression >2sigma(I)
_cod_data_source_file 1267-3235.cff
_cod_data_source_block ptcl(c12h8n3o2)
_cod_depositor_comments
;
The following automatic conversions were performed:

'_symmetry_cell_setting' value 'Orthorhombic' changed to
'orthorhombic' according to
/home/saulius/struct/CIF-dictionaries/cif_core.dic dictionary named
'cif_core.dic' version 2.4.1 from
2010-06-29.

'_exptl_absorpt_correction_type' value 'Multi-scan'
changed to 'multi-scan' according to
/home/saulius/struct/CIF-dictionaries/cif_core.dic dictionary named
'cif_core.dic' version 2.4.1 from 2010-06-29.

Automatic conversion script
Id: cif_fix_values 1715 2011-07-08 13:25:40Z adriana 
;
_cod_database_code 8103070

loop_
_symmetry_equiv_pos_as_xyz
'x, y, z'
'-x+1/2, -y, z+1/2'
'-x, y+1/2, -z+1/2'
'x+1/2, -y+1/2, -z'
'-x, -y, -z'
'x-1/2, y, -z-1/2'
'x, -y-1/2, z-1/2'
'-x-1/2, y-1/2, z'

loop_
_atom_site_label
_atom_site_type_symbol
_atom_site_fract_x
_atom_site_fract_y
_atom_site_fract_z
_atom_site_U_iso_or_equiv
_atom_site_adp_type
_atom_site_occupancy
_atom_site_symmetry_multiplicity
_atom_site_calc_flag
_atom_site_refinement_flags
Pt1 Pt 0.274492(18) 0.40612(4) 0.122234(12) 0.02297(10) Uani 1 1 d .
Cl1 Cl 0.11097(12) 0.4047(3) 0.12105(8) 0.0315(4) Uani 1 1 d .
O1 O 0.5381(4) 0.5217(8) 0.1796(3) 0.0409(15) Uani 1 1 d .
O2 O 0.5441(4) 0.3413(9) 0.0665(3) 0.0485(18) Uani 1 1 d .
N1 N 0.4122(4) 0.4153(8) 0.1229(3) 0.0254(14) Uani 1 1 d .
N2 N 0.2897(4) 0.5169(8) 0.2025(3) 0.0251(14) Uani 1 1 d .
N3 N 0.2971(4) 0.2928(8) 0.0429(2) 0.0229(13) Uani 1 1 d .
C1 C 0.4543(5) 0.4949(10) 0.1716(4) 0.0295(19) Uani 1 1 d .
C2 C 0.3815(5) 0.5464(10) 0.2168(3) 0.0302(19) Uani 1 1 d .
C3 C 0.4076(6) 0.6187(10) 0.2700(3) 0.0320(19) Uani 1 1 d .
H3 H 0.4722 0.6373 0.2791 0.038 Uiso 1 1 calc R
C4 C 0.3378(6) 0.6644(11) 0.3105(4) 0.036(2) Uani 1 1 d .
H4 H 0.3538 0.7165 0.3474 0.044 Uiso 1 1 calc R
C5 C 0.2450(5) 0.6328(10) 0.2960(4) 0.033(2) Uani 1 1 d .
H5 H 0.1963 0.6617 0.3232 0.040 Uiso 1 1 calc R
C6 C 0.2232(5) 0.5591(10) 0.2419(3) 0.0290(18) Uani 1 1 d .
H6 H 0.1590 0.5377 0.2323 0.035 Uiso 1 1 calc R
C7 C 0.4591(5) 0.3512(11) 0.0749(4) 0.033(2) Uani 1 1 d .
C8 C 0.3909(6) 0.2829(12) 0.0297(3) 0.0329(19) Uani 1 1 d .
C9 C 0.4210(6) 0.2062(12) -0.0224(3) 0.036(2) Uani 1 1 d .
H9 H 0.4864 0.1998 -0.0308 0.043 Uiso 1 1 calc R
C10 C 0.3568(6) 0.1387(11) -0.0622(4) 0.040(2) Uani 1 1 d .
H10 H 0.3771 0.0866 -0.0984 0.048 Uiso 1 1 calc R
C11 C 0.2614(6) 0.1487(10) -0.0483(3) 0.034(2) Uani 1 1 d .
H11 H 0.2153 0.1025 -0.0746 0.041 Uiso 1 1 calc R
C12 C 0.2347(5) 0.2271(11) 0.0047(3) 0.0292(18) Uani 1 1 d .
H12 H 0.1696 0.2342 0.0141 0.035 Uiso 1 1 calc R

loop_
_atom_site_aniso_label
_atom_site_aniso_U_11
_atom_site_aniso_U_22
_atom_site_aniso_U_33
_atom_site_aniso_U_23
_atom_site_aniso_U_13
_atom_site_aniso_U_12
Pt1 0.01614(15) 0.02847(16) 0.02429(17) 0.00308(13) -0.00095(13) -0.00001(12)
Cl1 0.0167(8) 0.0422(11) 0.0357(11) 0.0014(10) -0.0029(8) -0.0003(8)
O1 0.020(3) 0.058(4) 0.044(4) -0.007(3) -0.008(3) 0.001(3)
O2 0.019(3) 0.083(5) 0.044(4) -0.013(3) 0.004(3) 0.001(3)
N1 0.025(3) 0.030(3) 0.022(3) -0.002(3) -0.001(3) -0.002(3)
N2 0.023(4) 0.025(3) 0.028(4) 0.004(3) 0.000(3) 0.001(3)
N3 0.022(4) 0.023(3) 0.023(3) 0.002(3) 0.000(3) 0.000(3)
C1 0.020(4) 0.031(5) 0.038(5) 0.009(4) -0.006(4) 0.003(4)
C2 0.023(4) 0.036(5) 0.032(5) 0.001(4) -0.004(4) -0.002(4)
C3 0.028(4) 0.040(5) 0.028(5) -0.005(4) -0.010(3) -0.002(4)
C4 0.039(5) 0.042(5) 0.029(5) -0.007(4) -0.004(4) 0.000(4)
C5 0.032(5) 0.030(5) 0.038(5) 0.000(3) 0.012(4) -0.002(4)
C6 0.025(4) 0.031(5) 0.031(4) 0.004(3) 0.003(4) 0.001(3)
C7 0.024(4) 0.040(5) 0.034(5) 0.010(4) 0.001(4) 0.001(4)
C8 0.027(5) 0.041(5) 0.031(5) 0.005(4) -0.002(4) 0.004(4)
C9 0.030(5) 0.049(5) 0.029(5) -0.001(4) 0.004(4) 0.006(4)
C10 0.036(5) 0.051(6) 0.035(5) -0.002(4) 0.001(4) 0.002(4)
C11 0.040(5) 0.034(5) 0.028(4) 0.007(4) -0.006(4) -0.003(4)
C12 0.023(4) 0.031(4) 0.034(5) 0.006(4) 0.000(4) -0.002(4)

loop_
_atom_type_symbol
_atom_type_description
_atom_type_scat_dispersion_real
_atom_type_scat_dispersion_imag
_atom_type_scat_source
C C 0.0033 0.0016 'International Tables Vol C Tables 4.2.6.8 and 6.1.1.4'
H H 0.0000 0.0000 'International Tables Vol C Tables 4.2.6.8 and 6.1.1.4'
Cl Cl 0.1484 0.1585 'International Tables Vol C Tables 4.2.6.8 and 6.1.1.4'
N N 0.0061 0.0033 'International Tables Vol C Tables 4.2.6.8 and 6.1.1.4'
O O 0.0106 0.0060 'International Tables Vol C Tables 4.2.6.8 and 6.1.1.4'
Pt Pt -1.7033 8.3905 'International Tables Vol C Tables 4.2.6.8 and 6.1.1.4'

loop_
_geom_angle_atom_site_label_1
_geom_angle_atom_site_label_2
_geom_angle_atom_site_label_3
_geom_angle
N1 Pt1 N2 82.6(2)
N1 Pt1 N3 82.1(2)
N2 Pt1 N3 164.6(2)
N1 Pt1 Cl1 178.24(18)
N2 Pt1 Cl1 96.87(17)
N3 Pt1 Cl1 98.47(17)
C7 N1 C1 125.1(6)
C7 N1 Pt1 118.0(5)
C1 N1 Pt1 116.9(5)
C6 N2 C2 118.6(7)
C6 N2 Pt1 128.7(5)
C2 N2 Pt1 112.6(5)
C12 N3 C8 119.1(7)
C12 N3 Pt1 129.0(5)
C8 N3 Pt1 111.9(5)
O1 C1 N1 127.6(7)
O1 C1 C2 121.7(7)
N1 C1 C2 110.7(6)
N2 C2 C3 122.1(7)
N2 C2 C1 117.0(7)
C3 C2 C1 120.9(7)
C2 C3 C4 118.9(7)
C2 C3 H3 120.6
C4 C3 H3 120.6
C5 C4 C3 118.8(7)
C5 C4 H4 120.6
C3 C4 H4 120.6
C4 C5 C6 119.6(7)
C4 C5 H5 120.2
C6 C5 H5 120.2
N2 C6 C5 122.0(7)
N2 C6 H6 119.0
C5 C6 H6 119.0
O2 C7 N1 128.8(8)
O2 C7 C8 120.7(7)
N1 C7 C8 110.4(7)
N3 C8 C9 120.7(7)
N3 C8 C7 117.6(7)
C9 C8 C7 121.7(7)
C10 C9 C8 120.5(8)
C10 C9 H9 119.7
C8 C9 H9 119.7
C9 C10 C11 118.3(8)
C9 C10 H10 120.8
C11 C10 H10 120.8
C12 C11 C10 119.0(8)
C12 C11 H11 120.5
C10 C11 H11 120.5
N3 C12 C11 122.3(7)
N3 C12 H12 118.8
C11 C12 H12 118.8

loop_
_geom_bond_atom_site_label_1
_geom_bond_atom_site_label_2
_geom_bond_distance
Pt1 N1 1.956(6)
Pt1 N2 2.007(6)
Pt1 N3 2.011(6)
Pt1 Cl1 2.3215(17)
O1 C1 1.219(8)
O2 C7 1.223(8)
N1 C7 1.362(9)
N1 C1 1.387(9)
N2 C6 1.336(9)
N2 C2 1.362(9)
N3 C12 1.331(9)
N3 C8 1.367(9)
C1 C2 1.505(11)
C2 C3 1.371(10)
C3 C4 1.392(11)
C3 H3 0.9500
C4 C5 1.377(10)
C4 H4 0.9500
C5 C6 1.379(10)
C5 H5 0.9500
C6 H6 0.9500
C7 C8 1.497(11)
C8 C9 1.378(10)
C9 C10 1.378(11)
C9 H9 0.9500
C10 C11 1.392(11)
C10 H10 0.9500
C11 C12 1.387(10)
C11 H11 0.9500
C12 H12 0.9500

loop_
_geom_hbond_atom_site_label_D
_geom_hbond_atom_site_label_H
_geom_hbond_atom_site_label_A
_geom_hbond_distance_DH
_geom_hbond_distance_HA
_geom_hbond_distance_DA
_geom_hbond_angle_DHA
_geom_hbond_site_symmetry_A
C5 H5 O1 0.95 2.48 3.102(9) 123.1 6_556
C6 H6 Cl1 0.95 2.79 3.369(8) 120.0 .
C9 H9 Cl1 0.95 2.81 3.598(8) 140.9 4
C11 H11 O2 0.95 2.47 3.114(10) 124.7 4_455

loop_
_geom_torsion_atom_site_label_1
_geom_torsion_atom_site_label_2
_geom_torsion_atom_site_label_3
_geom_torsion_atom_site_label_4
_geom_torsion
N2 Pt1 N1 C7 179.6(6)
N3 Pt1 N1 C7 0.8(5)
Cl1 Pt1 N1 C7 -108(6)
N2 Pt1 N1 C1 -3.3(5)
N3 Pt1 N1 C1 177.9(6)
Cl1 Pt1 N1 C1 69(6)
N1 Pt1 N2 C6 -177.1(6)
N3 Pt1 N2 C6 -172.7(8)
Cl1 Pt1 N2 C6 4.6(6)
N1 Pt1 N2 C2 1.4(5)
N3 Pt1 N2 C2 5.8(12)
Cl1 Pt1 N2 C2 -176.9(5)
N1 Pt1 N3 C12 177.4(7)
N2 Pt1 N3 C12 173.0(8)
Cl1 Pt1 N3 C12 -4.2(7)
N1 Pt1 N3 C8 -1.1(5)
N2 Pt1 N3 C8 -5.5(12)
Cl1 Pt1 N3 C8 177.2(5)
C7 N1 C1 O1 0.4(12)
Pt1 N1 C1 O1 -176.4(7)
C7 N1 C1 C2 -178.9(7)
Pt1 N1 C1 C2 4.3(8)
C6 N2 C2 C3 -0.4(11)
Pt1 N2 C2 C3 -179.0(6)
C6 N2 C2 C1 179.2(6)
Pt1 N2 C2 C1 0.6(8)
O1 C1 C2 N2 177.6(7)
N1 C1 C2 N2 -3.1(9)
O1 C1 C2 C3 -2.8(12)
N1 C1 C2 C3 176.5(7)
N2 C2 C3 C4 -0.4(12)
C1 C2 C3 C4 180.0(7)
C2 C3 C4 C5 1.0(12)
C3 C4 C5 C6 -0.8(11)
C2 N2 C6 C5 0.6(11)
Pt1 N2 C6 C5 179.0(5)
C4 C5 C6 N2 0.0(11)
C1 N1 C7 O2 4.5(13)
Pt1 N1 C7 O2 -178.7(7)
C1 N1 C7 C8 -177.1(7)
Pt1 N1 C7 C8 -0.4(8)
C12 N3 C8 C9 0.0(11)
Pt1 N3 C8 C9 178.7(7)
C12 N3 C8 C7 -177.5(7)
Pt1 N3 C8 C7 1.2(9)
O2 C7 C8 N3 177.9(7)
N1 C7 C8 N3 -0.6(10)
O2 C7 C8 C9 0.4(13)
N1 C7 C8 C9 -178.1(8)
N3 C8 C9 C10 0.3(13)
C7 C8 C9 C10 177.7(8)
C8 C9 C10 C11 -0.6(13)
C9 C10 C11 C12 0.5(12)
C8 N3 C12 C11 -0.1(11)
Pt1 N3 C12 C11 -178.5(6)
C10 C11 C12 N3 -0.2(12)
